data_1554848
loop_
_publ_author_name
'Devillard, Marc'
'Regnier, Vianney'
'Pecaut, Jacques'
'Martin, David'

_publ_section_title
;
 Stable dicationic dioxoliums and fate of their dioxolyl radicals
;
_journal_issue 18
_journal_name_full 'Organic Chemistry Frontiers'
_journal_page_first 3184
_journal_paper_doi 10.1039/C9QO00298G
_journal_volume 6
_journal_year 2019
_chemical_formula_moiety 'C19 H29 Cl N3 O2, F6 P'
_chemical_formula_sum 'C19 H29 Cl F6 N3 O2 P'
_chemical_formula_weight 511.87
_space_group_crystal_system monoclinic
_space_group_IT_number 14
_space_group_name_Hall '-P 2yn'
_space_group_name_H-M_alt 'P 1 21/n 1'
_atom_sites_solution_hydrogens difmap
_audit_creation_date 2018-01-18
_audit_creation_method
;
Olex2 1.2
(compiled 2015.09.30 svn.r3233 for OlexSys, GUI svn.r5103)
;
_audit_update_record
;
2019-02-21 deposited with the CCDC.	2019-03-18 downloaded from the CCDC.
;
_cell_angle_alpha 90
_cell_angle_beta 107.133(3)
_cell_angle_gamma 90
_cell_formula_units_Z 4
_cell_length_a 7.59057(19)
_cell_length_b 26.3895(7)
_cell_length_c 12.4880(3)
_cell_measurement_reflns_used 5838
_cell_measurement_temperature 149.95(10)
_cell_measurement_theta_max 31.6930
_cell_measurement_theta_min 2.8430
_cell_volume 2390.48(11)
_computing_cell_refinement 'CrysAlisPro 1.171.38.41r (Rigaku OD, 2015)'
_computing_data_collection 'CrysAlisPro 1.171.38.41r (Rigaku OD, 2015)'
_computing_data_reduction 'CrysAlisPro 1.171.38.41r (Rigaku OD, 2015)'
_computing_molecular_graphics 'Olex2 (Dolomanov et al., 2009)'
_computing_publication_material 'Olex2 (Dolomanov et al., 2009)'
_computing_structure_refinement 'ShelXL (Sheldrick, 2015)'
_computing_structure_solution 'ShelXT (Sheldrick, 2015)'
_diffrn_ambient_environment N~2~
_diffrn_ambient_temperature 149.95(10)
_diffrn_detector 'CCD plate'
_diffrn_detector_area_resol_mean 15.9653
_diffrn_detector_type Sapphire3
_diffrn_measured_fraction_theta_full 1.000
_diffrn_measured_fraction_theta_max 1.000
_diffrn_measurement_details
;
List of Runs (angles in degrees, time in seconds):

  # Type    Start    End  Width  t~exp~   \w     \q     \k     \f   Frames
#--------------------------------------------------------------------------
  1  \w    -25.00  74.00   1.00   30.00    --   25.72   0.00  60.00   99
  2  \w   -102.00 -61.00   1.00   30.00    --  -27.28-178.00 120.00   41
  3  \w      4.00  67.00   1.00   30.00    --   25.41 -99.00  90.00   63
  4  \w    -25.00   1.00   1.00   30.00    --   25.41 -99.00  90.00   26
  5  \w    -97.00 -72.00   1.00   30.00    --  -26.97 -77.00 150.00   25
  6  \w     -8.00  86.00   1.00   30.00    --   25.41  19.00 120.00   94
  7  \w   -104.00 -76.00   1.00   30.00    --  -26.97 178.00-120.00   28
  8  \w    -87.00 -10.00   1.00   30.00    --  -26.97 129.00 136.00   77
  9  \w    -97.00 -53.00   1.00   30.00    --  -26.97 -77.00-150.00   44
;
_diffrn_measurement_device 'four-circle diffractometer'
_diffrn_measurement_device_type 'Xcalibur, Sapphire3'
_diffrn_measurement_method '\w scans'
_diffrn_orient_matrix_type 'CrysAlisPro convention (1999,Acta A55,543-557)'
_diffrn_orient_matrix_UB_11 -0.0954253000
_diffrn_orient_matrix_UB_12 0.0049202000
_diffrn_orient_matrix_UB_13 -0.0237899000
_diffrn_orient_matrix_UB_21 -0.0182289000
_diffrn_orient_matrix_UB_22 -0.0264012000
_diffrn_orient_matrix_UB_23 -0.0023716000
_diffrn_orient_matrix_UB_31 -0.0110246000
_diffrn_orient_matrix_UB_32 0.0010100000
_diffrn_orient_matrix_UB_33 0.0544348000
_diffrn_radiation_monochromator graphite
_diffrn_radiation_probe x-ray
_diffrn_radiation_type MoK\a
_diffrn_radiation_wavelength 0.71073
_diffrn_reflns_av_R_equivalents 0.0257
_diffrn_reflns_av_unetI/netI 0.0258
_diffrn_reflns_Laue_measured_fraction_full 1.000
_diffrn_reflns_Laue_measured_fraction_max 1.000
_diffrn_reflns_limit_h_max 10
_diffrn_reflns_limit_h_min -10
_diffrn_reflns_limit_k_max 37
_diffrn_reflns_limit_k_min -37
_diffrn_reflns_limit_l_max 17
_diffrn_reflns_limit_l_min -14
_diffrn_reflns_number 28619
_diffrn_reflns_point_group_measured_fraction_full 1.000
_diffrn_reflns_point_group_measured_fraction_max 1.000
_diffrn_reflns_theta_full 26.000
_diffrn_reflns_theta_max 30.505
_diffrn_reflns_theta_min 2.301
_diffrn_source 'fine-focus sealed X-ray tube'
_diffrn_source_type 'Enhance (Mo) X-ray Source'
_exptl_absorpt_coefficient_mu 0.294
_exptl_absorpt_correction_T_max 0.999
_exptl_absorpt_correction_T_min 0.992
_exptl_absorpt_correction_type analytical
_exptl_absorpt_process_details
;
CrysAlisPro 1.171.38.41r (Rigaku Oxford Diffraction, 2015)
Analytical numeric absorption correction using a multifaceted crystal
			model based on expressions derived by R.C. Clark & J.S. Reid.
(Clark, R. C. & Reid, J. S. (1995). Acta Cryst. A51, 887-897)
Empirical absorption correction using spherical harmonics,
 implemented in SCALE3 ABSPACK scaling algorithm.
;
_exptl_crystal_colour 'translucent colourless'
_exptl_crystal_density_diffrn 1.422
_exptl_crystal_description needle
_exptl_crystal_F_000 1064
_exptl_crystal_size_max 0.774
_exptl_crystal_size_mid 0.185
_exptl_crystal_size_min 0.073
_refine_diff_density_max 0.395
_refine_diff_density_min -0.310
_refine_diff_density_rms 0.049
_refine_ls_extinction_method none
_refine_ls_goodness_of_fit_ref 1.064
_refine_ls_hydrogen_treatment refall
_refine_ls_matrix_type full
_refine_ls_number_parameters 442
_refine_ls_number_reflns 7291
_refine_ls_number_restraints 48
_refine_ls_restrained_S_all 1.099
_refine_ls_R_factor_all 0.0593
_refine_ls_R_factor_gt 0.0449
_refine_ls_shift/su_max 0.001
_refine_ls_shift/su_mean 0.000
_refine_ls_structure_factor_coef Fsqd
_refine_ls_weighting_details 'w=1/[\s^2^(Fo^2^)+(0.0410P)^2^+1.1724P] where P=(Fo^2^+2Fc^2^)/3'
_refine_ls_weighting_scheme calc
_refine_ls_wR_factor_gt 0.0993
_refine_ls_wR_factor_ref 0.1058
_reflns_Friedel_coverage 0.000
_reflns_number_gt 5933
_reflns_number_total 7291
_reflns_threshold_expression 'I > 2\s(I)'
_cod_data_source_file c9qo00298g2.cif
_cod_data_source_block 1b
_cod_original_cell_volume 2390.47(11)
_cod_database_code 1554848
_chemical_oxdiff_formula C19H29ClF6N3O2P
_shelx_space_group_comment
;
The symmetry employed for this shelxl refinement is uniquely defined
by the following loop, which should always be used as a source of
symmetry information in preference to the above space-group names.
They are only intended as comments.
;
_reflns_odcompleteness_completeness 99.93
_reflns_odcompleteness_iscentric 1
_reflns_odcompleteness_theta 30.44
_olex2_refinement_description
;
1. Uiso/Uaniso restraints and constraints
Uanis(F5B) \\sim Ueq, Uanis(F5) \\sim Ueq, Uanis(F4B) \\sim Ueq, Uanis(F4)
\\sim Ueq, Uanis(F3B) \\sim Ueq, Uanis(F3) \\sim Ueq, Uanis(F6B) \\sim Ueq,
Uanis(F6) \\sim Ueq: with sigma of 0.01 and sigma for terminal atoms of 0.01
2. Others
 Sof(F3B)=Sof(F4B)=Sof(F6B)=Sof(F5B)=1-FVAR(1)
 Sof(F5)=Sof(F3)=Sof(F4)=Sof(F6)=FVAR(1)
;
_shelx_shelxl_version_number 2016/6
_olex2_date_sample_data_collection 2018-01-17
_olex2_submission_special_instructions 'No special instructions were received'
_oxdiff_exptl_absorpt_empirical_details
;
Empirical correction (ABSPACK) includes:
- Absorption correction using spherical harmonics
- Frame scaling
;
_oxdiff_exptl_absorpt_empirical_full_max 1.103
_oxdiff_exptl_absorpt_empirical_full_min 0.884

loop_
_space_group_symop_operation_xyz
'x, y, z'
'-x+1/2, y+1/2, -z+1/2'
'-x, -y, -z'
'x-1/2, -y-1/2, z-1/2'

loop_
_atom_site_label
_atom_site_type_symbol
_atom_site_fract_x
_atom_site_fract_y
_atom_site_fract_z
_atom_site_U_iso_or_equiv
_atom_site_adp_type
_atom_site_occupancy
_atom_site_site_symmetry_order
_atom_site_calc_flag
_atom_site_refinement_flags_adp
_atom_site_refinement_flags_occupancy
_atom_site_disorder_assembly
_atom_site_disorder_group
Cl1 Cl 0.83496(5) 0.47848(2) 0.60288(3) 0.03192(10) Uani 1 1 d . . . .
O1 O 0.69220(13) 0.42912(4) 0.38800(8) 0.02084(19) Uani 1 1 d . . . .
O2 O 0.40771(15) 0.40997(5) 0.39641(9) 0.0342(3) Uani 1 1 d . . . .
N1 N 0.74696(17) 0.32568(5) 0.35225(10) 0.0224(2) Uani 1 1 d . . . .
N2 N 0.67647(17) 0.31098(5) 0.51859(10) 0.0234(2) Uani 1 1 d . . . .
N3 N 0.97700(19) 0.38865(5) 0.66386(10) 0.0297(3) Uani 1 1 d . . . .
C1 C 0.76279(18) 0.39541(5) 0.47775(11) 0.0201(3) Uani 1 1 d . . . .
C2 C 0.72991(18) 0.34195(5) 0.44982(11) 0.0193(2) Uani 1 1 d . . . .
C3 C 0.85889(19) 0.41432(5) 0.57964(11) 0.0225(3) Uani 1 1 d . . . .
C4 C 0.8729(2) 0.34960(7) 0.29832(14) 0.0299(3) Uani 1 1 d . . . .
H4A H 0.946(3) 0.3739(7) 0.3459(16) 0.028(5) Uiso 1 1 d . . . .
H4B H 0.804(3) 0.3650(8) 0.2301(18) 0.042(6) Uiso 1 1 d . . . .
H4C H 0.946(3) 0.3245(8) 0.2809(18) 0.044(6) Uiso 1 1 d . . . .
C5 C 0.6385(3) 0.28364(7) 0.28898(14) 0.0327(3) Uani 1 1 d . . . .
H5A H 0.602(3) 0.2941(8) 0.2107(18) 0.036(5) Uiso 1 1 d . . . .
H5B H 0.709(3) 0.2538(8) 0.2979(17) 0.040(5) Uiso 1 1 d . . . .
H5C H 0.530(3) 0.2786(7) 0.3122(16) 0.033(5) Uiso 1 1 d . . . .
C6 C 0.7164(2) 0.25642(6) 0.52515(15) 0.0321(3) Uani 1 1 d . . . .
H6A H 0.610(3) 0.2376(8) 0.4876(18) 0.043(6) Uiso 1 1 d . . . .
H6B H 0.759(3) 0.2482(8) 0.6026(19) 0.045(6) Uiso 1 1 d . . . .
H6C H 0.815(3) 0.2489(8) 0.4938(17) 0.036(5) Uiso 1 1 d . . . .
C7 C 0.5867(3) 0.32931(7) 0.59998(14) 0.0336(4) Uani 1 1 d . . . .
H7A H 0.492(3) 0.3059(8) 0.6019(17) 0.044(6) Uiso 1 1 d . . . .
H7B H 0.533(3) 0.3627(8) 0.5796(18) 0.042(6) Uiso 1 1 d . . . .
H7C H 0.674(3) 0.3316(8) 0.6742(19) 0.045(6) Uiso 1 1 d . . . .
C8 C 1.0743(3) 0.34389(7) 0.64354(16) 0.0372(4) Uani 1 1 d . . . .
H8A H 1.009(3) 0.3134(9) 0.6611(18) 0.048(6) Uiso 1 1 d . . . .
H8B H 1.195(3) 0.3447(8) 0.6940(17) 0.039(5) Uiso 1 1 d . . . .
H8C H 1.079(3) 0.3431(8) 0.5701(19) 0.045(6) Uiso 1 1 d . . . .
C9 C 1.0177(3) 0.40431(10) 0.78109(14) 0.0434(5) Uani 1 1 d . . . .
H9A H 1.024(3) 0.3753(10) 0.825(2) 0.062(7) Uiso 1 1 d . . . .
H9B H 1.136(3) 0.4186(9) 0.8060(19) 0.051(6) Uiso 1 1 d . . . .
H9C H 0.930(4) 0.4246(10) 0.798(2) 0.063(8) Uiso 1 1 d . . . .
C10 C 0.50329(19) 0.43137(5) 0.34976(11) 0.0210(3) Uani 1 1 d . . . .
C11 C 0.43687(18) 0.46118(5) 0.24388(11) 0.0203(3) Uani 1 1 d . . . .
C12 C 0.49426(19) 0.51130(5) 0.23809(12) 0.0232(3) Uani 1 1 d . . . .
C13 C 0.4249(2) 0.53764(6) 0.13792(13) 0.0280(3) Uani 1 1 d . . . .
H13 H 0.463(3) 0.5714(8) 0.1334(16) 0.037(5) Uiso 1 1 d . . . .
C14 C 0.3020(2) 0.51540(6) 0.04447(12) 0.0281(3) Uani 1 1 d . . . .
C15 C 0.2473(2) 0.46596(6) 0.05335(12) 0.0282(3) Uani 1 1 d . . . .
H15 H 0.161(3) 0.4511(7) -0.0067(16) 0.032(5) Uiso 1 1 d . . . .
C16 C 0.3120(2) 0.43782(6) 0.15167(12) 0.0237(3) Uani 1 1 d . . . .
C17 C 0.6233(2) 0.53802(6) 0.33720(15) 0.0315(3) Uani 1 1 d . . . .
H17A H 0.625(3) 0.5724(8) 0.3199(17) 0.040(5) Uiso 1 1 d . . . .
H17B H 0.749(3) 0.5254(8) 0.3542(17) 0.038(5) Uiso 1 1 d . . . .
H17C H 0.583(3) 0.5339(8) 0.4029(18) 0.040(5) Uiso 1 1 d . . . .
C18 C 0.2323(3) 0.54464(8) -0.06369(15) 0.0381(4) Uani 1 1 d . . . .
H18A H 0.189(4) 0.5767(11) -0.051(2) 0.069(8) Uiso 1 1 d . . . .
H18B H 0.133(4) 0.5291(11) -0.116(3) 0.079(9) Uiso 1 1 d . . . .
H18C H 0.324(4) 0.5468(11) -0.103(2) 0.085(9) Uiso 1 1 d . . . .
C19 C 0.2498(3) 0.38366(7) 0.15289(16) 0.0369(4) Uani 1 1 d . . . .
H19A H 0.171(4) 0.3735(11) 0.087(3) 0.080(9) Uiso 1 1 d . . . .
H19B H 0.345(5) 0.3608(12) 0.174(3) 0.097(11) Uiso 1 1 d . . . .
H19C H 0.175(4) 0.3789(11) 0.200(3) 0.089(10) Uiso 1 1 d . . . .
P1 P 0.17405(6) 0.20252(2) 0.43600(3) 0.02722(9) Uani 1 1 d . . . .
F1 F 0.28849(16) 0.23065(5) 0.36488(9) 0.0511(3) Uani 1 1 d . . . .
F2 F 0.05878(17) 0.17438(5) 0.50642(10) 0.0492(3) Uani 1 1 d . . . .
F3B F 0.112(2) 0.1551(4) 0.3504(9) 0.071(4) Uani 0.178(6) 1 d U P A 2
F4B F 0.0040(17) 0.2274(6) 0.3616(13) 0.079(4) Uani 0.178(6) 1 d U P A 2
F5 F 0.1110(4) 0.25563(8) 0.4747(3) 0.0720(8) Uani 0.822(6) 1 d U P A 1
F6B F 0.3390(14) 0.1706(6) 0.5050(11) 0.077(4) Uani 0.178(6) 1 d U P A 2
F3 F 0.2363(5) 0.15167(7) 0.3957(3) 0.0763(10) Uani 0.822(6) 1 d U P A 1
F4 F -0.0021(3) 0.20360(15) 0.32998(17) 0.0746(10) Uani 0.822(6) 1 d U P A 1
F5B F 0.215(2) 0.2466(5) 0.5108(10) 0.082(4) Uani 0.178(6) 1 d U P A 2
F6 F 0.3488(3) 0.20378(14) 0.54352(14) 0.0695(9) Uani 0.822(6) 1 d U P A 1

loop_
_atom_site_aniso_label
_atom_site_aniso_U_11
_atom_site_aniso_U_22
_atom_site_aniso_U_33
_atom_site_aniso_U_23
_atom_site_aniso_U_13
_atom_site_aniso_U_12
Cl1 0.03268(19) 0.02876(18) 0.03317(19) -0.01198(15) 0.00793(15) -0.00057(15)
O1 0.0200(4) 0.0217(5) 0.0193(4) 0.0029(4) 0.0034(4) 0.0003(4)
O2 0.0247(5) 0.0496(7) 0.0297(6) 0.0143(5) 0.0100(4) 0.0012(5)
N1 0.0248(6) 0.0233(6) 0.0189(5) -0.0022(4) 0.0060(4) -0.0024(5)
N2 0.0240(6) 0.0245(6) 0.0206(5) 0.0042(4) 0.0051(4) -0.0016(5)
N3 0.0317(7) 0.0348(7) 0.0179(5) -0.0005(5) 0.0002(5) -0.0023(5)
C1 0.0210(6) 0.0212(6) 0.0172(6) 0.0015(5) 0.0042(5) 0.0001(5)
C2 0.0175(6) 0.0214(6) 0.0173(6) 0.0014(5) 0.0025(4) 0.0000(5)
C3 0.0223(6) 0.0246(7) 0.0205(6) -0.0023(5) 0.0065(5) -0.0020(5)
C4 0.0357(8) 0.0325(8) 0.0262(7) -0.0011(6) 0.0165(6) -0.0013(7)
C5 0.0361(9) 0.0308(8) 0.0275(8) -0.0099(6) 0.0037(6) -0.0071(7)
C6 0.0295(8) 0.0254(7) 0.0372(9) 0.0089(6) 0.0034(7) -0.0017(6)
C7 0.0382(9) 0.0418(10) 0.0252(7) 0.0056(7) 0.0164(7) -0.0032(7)
C8 0.0320(8) 0.0309(8) 0.0367(9) 0.0040(7) -0.0082(7) 0.0020(7)
C9 0.0415(10) 0.0685(14) 0.0163(7) -0.0016(8) 0.0023(7) -0.0098(10)
C10 0.0214(6) 0.0236(6) 0.0176(6) -0.0015(5) 0.0052(5) 0.0011(5)
C11 0.0199(6) 0.0242(6) 0.0177(6) 0.0013(5) 0.0068(5) 0.0039(5)
C12 0.0216(6) 0.0249(7) 0.0254(7) 0.0001(5) 0.0104(5) 0.0026(5)
C13 0.0297(7) 0.0253(7) 0.0322(8) 0.0072(6) 0.0143(6) 0.0057(6)
C14 0.0283(7) 0.0350(8) 0.0236(7) 0.0089(6) 0.0118(6) 0.0125(6)
C15 0.0261(7) 0.0368(8) 0.0196(6) 0.0008(6) 0.0034(5) 0.0048(6)
C16 0.0227(6) 0.0266(7) 0.0216(6) 0.0001(5) 0.0061(5) 0.0018(5)
C17 0.0345(8) 0.0241(7) 0.0338(8) -0.0016(6) 0.0069(7) -0.0048(6)
C18 0.0406(10) 0.0469(11) 0.0285(8) 0.0151(7) 0.0127(7) 0.0173(8)
C19 0.0399(9) 0.0306(9) 0.0329(8) -0.0003(7) -0.0008(7) -0.0080(7)
P1 0.02665(19) 0.0321(2) 0.02509(18) -0.00130(15) 0.01097(14) -0.00191(15)
F1 0.0389(6) 0.0757(9) 0.0401(6) 0.0174(6) 0.0137(5) -0.0141(6)
F2 0.0536(7) 0.0568(7) 0.0485(6) 0.0019(5) 0.0324(6) -0.0126(6)
F3B 0.115(8) 0.066(5) 0.054(5) -0.024(4) 0.060(5) -0.051(6)
F4B 0.050(5) 0.097(7) 0.088(8) 0.062(6) 0.015(5) 0.041(5)
F5 0.0883(18) 0.0379(9) 0.109(2) -0.0112(10) 0.0583(16) 0.0046(11)
F6B 0.053(5) 0.110(8) 0.066(6) 0.058(6) 0.015(4) 0.039(5)
F3 0.106(2) 0.0390(9) 0.117(2) -0.0112(11) 0.083(2) 0.0052(11)
F4 0.0340(9) 0.149(3) 0.0356(9) -0.0065(12) 0.0018(7) -0.0256(14)
F5B 0.118(8) 0.073(6) 0.062(5) -0.049(5) 0.038(6) -0.023(6)
F6 0.0418(9) 0.130(2) 0.0306(8) 0.0204(11) 0.0006(6) -0.0216(12)

loop_
_atom_type_symbol
_atom_type_description
_atom_type_scat_dispersion_real
_atom_type_scat_dispersion_imag
_atom_type_scat_source
C C 0.0033 0.0016 'International Tables Vol C Tables 4.2.6.8 and 6.1.1.4'
H H 0.0000 0.0000 'International Tables Vol C Tables 4.2.6.8 and 6.1.1.4'
Cl Cl 0.1484 0.1585 'International Tables Vol C Tables 4.2.6.8 and 6.1.1.4'
F F 0.0171 0.0103 'International Tables Vol C Tables 4.2.6.8 and 6.1.1.4'
N N 0.0061 0.0033 'International Tables Vol C Tables 4.2.6.8 and 6.1.1.4'
O O 0.0106 0.0060 'International Tables Vol C Tables 4.2.6.8 and 6.1.1.4'
P P 0.1023 0.0942 'International Tables Vol C Tables 4.2.6.8 and 6.1.1.4'

loop_
_exptl_crystal_face_index_h
_exptl_crystal_face_index_k
_exptl_crystal_face_index_l
_exptl_crystal_face_perp_dist
0 -1 0 0.0361
1 -1 -2 0.3348
-1 1 2 0.3198
-1 1 -2 0.2655
1 -1 2 0.2325
1 -1 0 0.0782
-1 1 0 0.0812
0 1 0 0.0361

loop_
_geom_angle_atom_site_label_1
_geom_angle_atom_site_label_2
_geom_angle_atom_site_label_3
_geom_angle
C10 O1 C1 114.71(10)
C2 N1 C4 122.24(12)
C2 N1 C5 123.07(13)
C4 N1 C5 114.67(13)
C2 N2 C6 122.71(13)
C2 N2 C7 122.53(13)
C7 N2 C6 114.58(13)
C3 N3 C8 121.85(13)
C3 N3 C9 122.34(15)
C8 N3 C9 115.80(15)
O1 C1 C2 115.03(11)
C3 C1 O1 119.08(12)
C3 C1 C2 125.84(12)
N1 C2 C1 118.34(12)
N2 C2 N1 121.42(13)
N2 C2 C1 120.18(12)
N3 C3 Cl1 116.00(11)
N3 C3 C1 126.56(14)
C1 C3 Cl1 117.39(11)
N1 C4 H4A 110.5(11)
N1 C4 H4B 109.8(13)
N1 C4 H4C 108.4(13)
H4A C4 H4B 110.0(17)
H4A C4 H4C 110.5(18)
H4B C4 H4C 107.6(17)
N1 C5 H5A 105.9(12)
N1 C5 H5B 111.0(13)
N1 C5 H5C 109.8(12)
H5A C5 H5B 109.8(17)
H5A C5 H5C 109.1(17)
H5B C5 H5C 111.0(18)
N2 C6 H6A 110.8(13)
N2 C6 H6B 106.4(13)
N2 C6 H6C 110.6(12)
H6A C6 H6B 111.6(18)
H6A C6 H6C 110.0(18)
H6B C6 H6C 107.2(18)
N2 C7 H7A 108.2(13)
N2 C7 H7B 111.4(12)
N2 C7 H7C 111.1(13)
H7A C7 H7B 109.3(18)
H7A C7 H7C 108.8(17)
H7B C7 H7C 108.0(18)
N3 C8 H8A 107.9(13)
N3 C8 H8B 107.8(13)
N3 C8 H8C 111.1(14)
H8A C8 H8B 108.3(18)
H8A C8 H8C 111.3(19)
H8B C8 H8C 110.3(19)
N3 C9 H9A 108.1(16)
N3 C9 H9B 110.1(14)
N3 C9 H9C 115.8(16)
H9A C9 H9B 105(2)
H9A C9 H9C 105(2)
H9B C9 H9C 112(2)
O1 C10 C11 112.12(11)
O2 C10 O1 122.06(12)
O2 C10 C11 125.77(13)
C12 C11 C10 120.94(12)
C16 C11 C10 117.80(13)
C16 C11 C12 121.23(13)
C11 C12 C17 122.40(13)
C13 C12 C11 118.47(14)
C13 C12 C17 119.10(14)
C12 C13 H13 119.0(12)
C14 C13 C12 121.73(15)
C14 C13 H13 119.3(12)
C13 C14 C18 120.44(16)
C15 C14 C13 118.26(13)
C15 C14 C18 121.29(16)
C14 C15 H15 119.6(12)
C14 C15 C16 122.45(14)
C16 C15 H15 117.9(12)
C11 C16 C19 123.20(13)
C15 C16 C11 117.83(14)
C15 C16 C19 118.94(14)
C12 C17 H17A 108.4(13)
C12 C17 H17B 112.1(12)
C12 C17 H17C 110.8(13)
H17A C17 H17B 107.6(18)
H17A C17 H17C 109.7(18)
H17B C17 H17C 108.2(17)
C14 C18 H18A 111.3(16)
C14 C18 H18B 113.7(18)
C14 C18 H18C 111.6(18)
H18A C18 H18B 105(2)
H18A C18 H18C 112(2)
H18B C18 H18C 103(2)
C16 C19 H19A 113.5(19)
C16 C19 H19B 114(2)
C16 C19 H19C 112.6(19)
H19A C19 H19B 109(3)
H19A C19 H19C 100(3)
H19B C19 H19C 108(3)
F1 P1 F3B 95.4(3)
F1 P1 F5 91.18(10)
F2 P1 F1 179.68(7)
F2 P1 F3B 84.4(3)
F2 P1 F5 88.85(10)
F4B P1 F1 87.8(5)
F4B P1 F2 91.9(5)
F4B P1 F3B 84.2(7)
F4B P1 F6B 172.7(8)
F6B P1 F1 94.5(4)
F6B P1 F2 85.7(4)
F6B P1 F3B 88.8(7)
F3 P1 F1 87.38(10)
F3 P1 F2 92.58(9)
F3 P1 F5 178.45(13)
F3 P1 F4 90.41(15)
F3 P1 F6 91.96(15)
F4 P1 F1 89.44(10)
F4 P1 F2 90.25(11)
F4 P1 F5 89.00(15)
F4 P1 F6 177.60(16)
F5B P1 F1 86.5(5)
F5B P1 F2 93.7(5)
F5B P1 F3B 175.3(8)
F5B P1 F4B 91.6(8)
F5B P1 F6B 95.4(8)
F6 P1 F1 90.26(8)
F6 P1 F2 90.06(8)
F6 P1 F5 88.62(14)

loop_
_geom_bond_atom_site_label_1
_geom_bond_atom_site_label_2
_geom_bond_distance
Cl1 C3 1.7363(15)
O1 C1 1.4075(16)
O1 C10 1.3727(16)
O2 C10 1.1974(18)
N1 C2 1.3336(17)
N1 C4 1.465(2)
N1 C5 1.4661(19)
N2 C2 1.3324(18)
N2 C6 1.469(2)
N2 C7 1.463(2)
N3 C3 1.3465(19)
N3 C8 1.454(2)
N3 C9 1.464(2)
C1 C2 1.4570(19)
C1 C3 1.3614(18)
C4 H4A 0.94(2)
C4 H4B 0.95(2)
C4 H4C 0.93(2)
C5 H5A 0.97(2)
C5 H5B 0.94(2)
C5 H5C 0.96(2)
C6 H6A 0.94(2)
C6 H6B 0.95(2)
C6 H6C 0.97(2)
C7 H7A 0.96(2)
C7 H7B 0.97(2)
C7 H7C 0.97(2)
C8 H8A 1.00(2)
C8 H8B 0.94(2)
C8 H8C 0.93(2)
C9 H9A 0.93(3)
C9 H9B 0.94(2)
C9 H9C 0.92(3)
C10 C11 1.4928(18)
C11 C12 1.401(2)
C11 C16 1.4004(19)
C12 C13 1.392(2)
C12 C17 1.508(2)
C13 H13 0.94(2)
C13 C14 1.391(2)
C14 C15 1.383(2)
C14 C18 1.510(2)
C15 H15 0.927(19)
C15 C16 1.395(2)
C16 C19 1.507(2)
C17 H17A 0.93(2)
C17 H17B 0.97(2)
C17 H17C 0.96(2)
C18 H18A 0.94(3)
C18 H18B 0.94(3)
C18 H18C 0.96(3)
C19 H19A 0.90(3)
C19 H19B 0.92(4)
C19 H19C 0.94(3)
P1 F1 1.5966(11)
P1 F2 1.5948(11)
P1 F3B 1.623(8)
P1 F4B 1.501(9)
P1 F5 1.601(2)
P1 F6B 1.543(8)
P1 F3 1.5546(18)
P1 F4 1.580(2)
P1 F5B 1.467(9)
P1 F6 1.5859(17)

loop_
_geom_hbond_atom_site_label_D
_geom_hbond_atom_site_label_H
_geom_hbond_atom_site_label_A
_geom_hbond_distance_DH
_geom_hbond_distance_HA
_geom_hbond_distance_DA
_geom_hbond_angle_DHA
_geom_hbond_site_symmetry_A
C5 H5B F4B 0.94(2) 2.25(2) 3.040(10) 140.7(18) 1_655
C5 H5B F4 0.94(2) 2.49(2) 3.368(4) 155.4(18) 1_655
C5 H5C F1 0.96(2) 2.47(2) 3.376(2) 157.2(16) .
C6 H6A F1 0.94(2) 2.48(2) 3.345(2) 152.5(18) .
C6 H6A F6 0.94(2) 2.46(2) 3.184(3) 133.7(17) .
C6 H6C F4B 0.97(2) 2.55(3) 3.487(14) 164.2(17) 1_655
C6 H6C F5 0.97(2) 2.33(2) 3.238(3) 156.0(17) 1_655
C7 H7A F5B 0.96(2) 2.60(3) 3.483(13) 153.8(17) .
C7 H7B O2 0.97(2) 2.53(2) 3.287(2) 134.4(16) .
C7 H7C F3B 0.97(2) 2.41(2) 3.105(9) 128.5(17) 4_666

loop_
_geom_torsion_atom_site_label_1
_geom_torsion_atom_site_label_2
_geom_torsion_atom_site_label_3
_geom_torsion_atom_site_label_4
_geom_torsion
O1 C1 C2 N1 40.30(17)
O1 C1 C2 N2 -136.86(13)
O1 C1 C3 Cl1 17.30(18)
O1 C1 C3 N3 -160.12(14)
O1 C10 C11 C12 -56.07(17)
O1 C10 C11 C16 125.49(13)
O2 C10 C11 C12 126.30(17)
O2 C10 C11 C16 -52.1(2)
C1 O1 C10 O2 6.81(19)
C1 O1 C10 C11 -170.92(11)
C2 C1 C3 Cl1 -165.18(11)
C2 C1 C3 N3 17.4(2)
C3 C1 C2 N1 -137.32(15)
C3 C1 C2 N2 45.5(2)
C4 N1 C2 N2 -153.60(14)
C4 N1 C2 C1 29.3(2)
C5 N1 C2 N2 28.2(2)
C5 N1 C2 C1 -148.96(14)
C6 N2 C2 N1 30.2(2)
C6 N2 C2 C1 -152.69(13)
C7 N2 C2 N1 -154.89(14)
C7 N2 C2 C1 22.2(2)
C8 N3 C3 Cl1 -151.87(13)
C8 N3 C3 C1 25.6(2)
C9 N3 C3 Cl1 27.2(2)
C9 N3 C3 C1 -155.33(16)
C10 O1 C1 C2 68.19(15)
C10 O1 C1 C3 -114.03(14)
C10 C11 C12 C13 -178.65(13)
C10 C11 C12 C17 -0.6(2)
C10 C11 C16 C15 178.85(13)
C10 C11 C16 C19 -3.1(2)
C11 C12 C13 C14 -0.3(2)
C12 C11 C16 C15 0.4(2)
C12 C11 C16 C19 178.47(15)
C12 C13 C14 C15 0.8(2)
C12 C13 C14 C18 -178.74(14)
C13 C14 C15 C16 -0.6(2)
C14 C15 C16 C11 0.0(2)
C14 C15 C16 C19 -178.11(16)
C16 C11 C12 C13 -0.3(2)
C16 C11 C12 C17 177.83(14)
C17 C12 C13 C14 -178.50(15)
C18 C14 C15 C16 178.90(15)

loop_
_exptl_oxdiff_crystal_face_indexfrac_h
_exptl_oxdiff_crystal_face_indexfrac_k
_exptl_oxdiff_crystal_face_indexfrac_l
_exptl_oxdiff_crystal_face_x
_exptl_oxdiff_crystal_face_y
_exptl_oxdiff_crystal_face_z
0.0002 -0.9994 -0.0009 -0.0049 0.0264 -0.0011
0.9997 -0.9967 -1.9986 -0.0527 0.0128 -0.1208
-0.9997 0.9967 1.9986 0.0527 -0.0128 0.1208
-0.9989 0.9976 -1.9993 0.1478 -0.0034 -0.0968
0.9989 -0.9976 1.9993 -0.1478 0.0034 0.0968
0.9993 -0.9972 0.0003 -0.1003 0.0081 -0.0120
-0.9993 0.9972 -0.0003 0.1003 -0.0081 0.0120
-0.0000 0.9999 0.0002 0.0049 -0.0264 0.0010
